data_7223933
loop_
_publ_author_name
'Ansari, Istikhar A.'
'Sama, Farasha'
'Shahid, M.'
'Uddin, Rahis'
'Arif, Rizwan'
'Khalid, Mohd'
'Siddiqi, Zafar A.'

_publ_section_title
;
 Isolation of proton transfer complexes containing 4--picolinium as cation
 and pyridine--2,6--dicarboxylate complex as anion: Crystallographic and
 spectral investigations, antioxidant activities and molecular docking
 studies
;
_journal_name_full 'RSC Adv.'
_journal_paper_doi 10.1039/C5RA25939H
_journal_year 2016
_chemical_formula_sum 'C20 H14 Fe N3 O10'
_chemical_formula_weight 512.19
_chemical_name_systematic
; 
 ? 
;
_space_group_IT_number 14
_symmetry_cell_setting monoclinic
_symmetry_space_group_name_Hall '-P 2yn'
_symmetry_space_group_name_H-M 'P 1 21/n 1'
_atom_sites_solution_hydrogens geom
_atom_sites_solution_primary direct
_atom_sites_solution_secondary difmap
_audit_creation_method SHELXL-97
_audit_update_record
;
2015-12-03 deposited with the CCDC.
2016-01-15 downloaded from the CCDC.
;
_cell_angle_alpha 90.00
_cell_angle_beta 94.0110(10)
_cell_angle_gamma 90.00
_cell_formula_units_Z 4
_cell_length_a 15.0469(3)
_cell_length_b 9.2868(2)
_cell_length_c 15.5703(4)
_cell_measurement_temperature 296(2)
_cell_volume 2170.43(8)
_computing_cell_refinement 'Bruker SMART'
_computing_data_collection 'Bruker SMART'
_computing_data_reduction 'Bruker SAINT'
_computing_molecular_graphics 'Bruker SHELXTL'
_computing_publication_material 'Bruker SHELXTL'
_computing_structure_refinement 'Bruker SHELXTL'
_computing_structure_solution 'Bruker SHELXTL'
_diffrn_ambient_temperature 296(2)
_diffrn_measured_fraction_theta_full 0.997
_diffrn_measured_fraction_theta_max 0.997
_diffrn_measurement_device_type 'CCD area detector'
_diffrn_measurement_method 'phi and omega scans'
_diffrn_radiation_monochromator graphite
_diffrn_radiation_source 'fine-focus sealed tube'
_diffrn_radiation_type MoK\a
_diffrn_radiation_wavelength 0.71073
_diffrn_reflns_av_R_equivalents 0.0276
_diffrn_reflns_av_sigmaI/netI 0.0197
_diffrn_reflns_limit_h_max 18
_diffrn_reflns_limit_h_min -18
_diffrn_reflns_limit_k_max 11
_diffrn_reflns_limit_k_min -9
_diffrn_reflns_limit_l_max 18
_diffrn_reflns_limit_l_min -18
_diffrn_reflns_number 26129
_diffrn_reflns_theta_full 25.50
_diffrn_reflns_theta_max 25.50
_diffrn_reflns_theta_min 1.82
_exptl_absorpt_coefficient_mu 0.758
_exptl_absorpt_correction_T_max 0.834
_exptl_absorpt_correction_T_min 0.791
_exptl_absorpt_correction_type multi-scan
_exptl_absorpt_process_details 'Face indexing'
_exptl_crystal_colour Green
_exptl_crystal_density_diffrn 1.567
_exptl_crystal_density_method 'not measured'
_exptl_crystal_description Block
_exptl_crystal_F_000 1044
_exptl_crystal_size_max 0.31
_exptl_crystal_size_mid 0.29
_exptl_crystal_size_min 0.24
_refine_diff_density_max 0.544
_refine_diff_density_min -0.689
_refine_diff_density_rms 0.109
_refine_ls_extinction_method none
_refine_ls_goodness_of_fit_ref 1.014
_refine_ls_hydrogen_treatment mixed
_refine_ls_matrix_type full
_refine_ls_number_parameters 308
_refine_ls_number_reflns 4031
_refine_ls_number_restraints 0
_refine_ls_restrained_S_all 1.014
_refine_ls_R_factor_all 0.0489
_refine_ls_R_factor_gt 0.0399
_refine_ls_shift/su_max 0.019
_refine_ls_shift/su_mean 0.004
_refine_ls_structure_factor_coef Fsqd
_refine_ls_weighting_details 'calc w=1/[\s^2^(Fo^2^)+(0.1000P)^2^+0.5371P] where P=(Fo^2^+2Fc^2^)/3'
_refine_ls_weighting_scheme calc
_refine_ls_wR_factor_gt 0.1299
_refine_ls_wR_factor_ref 0.1395
_reflns_number_gt 3300
_reflns_number_total 4031
_reflns_threshold_expression >2sigma(I)
_cod_data_source_file c5ra25939h2.cif
_cod_data_source_block 1
_cod_depositor_comments
;
The following automatic conversions were performed:

'_symmetry_cell_setting' value 'Monoclinic' changed to 'monoclinic'
according to
/usr/data/users/saulius/crontab/automatic-downloads/rss-feeds/RSC/lib/dictionaries/cif_core.dic
dictionary named 'cif_core.dic' version 2.4.2 from 2011-04-26.

'_exptl_absorpt_correction_type' value 'Multi-Scan' changed to
'multi-scan' according to
/usr/data/users/saulius/crontab/automatic-downloads/rss-feeds/RSC/lib/dictionaries/cif_core.dic
dictionary named 'cif_core.dic' version 2.4.2 from 2011-04-26.

Automatic conversion script
Id: cif_fix_values 4268 2015-11-12 08:31:59Z antanas 
;
_cod_original_sg_symbol_H-M 'P 21/n'
_cod_database_code 7223933

loop_
_symmetry_equiv_pos_as_xyz
'x, y, z'
'-x+1/2, y+1/2, -z+1/2'
'-x, -y, -z'
'x-1/2, -y-1/2, z-1/2'

loop_
_atom_site_label
_atom_site_type_symbol
_atom_site_fract_x
_atom_site_fract_y
_atom_site_fract_z
_atom_site_U_iso_or_equiv
_atom_site_adp_type
_atom_site_occupancy
_atom_site_symmetry_multiplicity
_atom_site_calc_flag
_atom_site_refinement_flags
Fe1 Fe 0.33377(2) 0.24378(4) 0.07470(2) 0.03679(16) Uani 1 1 d .
C2 C 0.14540(14) 0.1584(2) 0.07684(14) 0.0341(5) Uani 1 1 d .
C1 C 0.18607(15) 0.0636(3) 0.01076(14) 0.0368(5) Uani 1 1 d .
C3 C 0.05874(15) 0.1610(3) 0.10016(17) 0.0453(6) Uani 1 1 d .
H3 H 0.0152 0.1030 0.0725 0.054 Uiso 1 1 calc R
C6 C 0.18829(15) 0.3326(3) 0.17910(15) 0.0384(5) Uani 1 1 d .
C7 C 0.27082(18) 0.4157(3) 0.21196(17) 0.0490(6) Uani 1 1 d .
C5 C 0.10365(16) 0.3401(3) 0.20788(17) 0.0493(6) Uani 1 1 d .
H5 H 0.0908 0.4006 0.2530 0.059 Uiso 1 1 calc R
C4 C 0.03841(19) 0.2534(3) 0.1667(2) 0.0533(8) Uani 1 1 d .
H4 H -0.0196 0.2570 0.1837 0.064 Uiso 1 1 calc R
C9 C 0.51881(14) 0.1787(3) 0.04028(15) 0.0385(5) Uani 1 1 d .
C8 C 0.49721(16) 0.0888(3) 0.11738(16) 0.0430(6) Uani 1 1 d .
C14 C 0.36824(17) 0.4386(3) -0.06605(16) 0.0450(6) Uani 1 1 d .
C13 C 0.45378(16) 0.3533(3) -0.05246(15) 0.0420(6) Uani 1 1 d .
C10 C 0.59681(16) 0.1819(3) -0.00188(18) 0.0492(6) Uani 1 1 d .
H10 H 0.6446 0.1230 0.0158 0.059 Uiso 1 1 calc R
C12 C 0.52983(18) 0.3626(3) -0.09716(16) 0.0525(7) Uani 1 1 d .
H12 H 0.5328 0.4255 -0.1433 0.063 Uiso 1 1 calc R
C11 C 0.6019(2) 0.2748(3) -0.0709(2) 0.0575(8) Uani 1 1 d .
H11 H 0.6538 0.2787 -0.1000 0.069 Uiso 1 1 calc R
O7 O 0.41692(11) 0.10567(19) 0.13896(11) 0.0463(4) Uani 1 1 d .
O1 O 0.26829(11) 0.09025(19) 0.00168(11) 0.0453(4) Uani 1 1 d .
O3 O 0.34049(11) 0.3861(2) 0.17159(11) 0.0473(4) Uani 1 1 d .
O5 O 0.30893(11) 0.4014(2) -0.01509(11) 0.0486(4) Uani 1 1 d .
O2 O 0.14114(12) -0.0299(2) -0.02767(12) 0.0547(5) Uani 1 1 d .
O6 O 0.36028(15) 0.5357(2) -0.11973(13) 0.0643(6) Uani 1 1 d .
O8 O 0.55288(13) 0.0097(2) 0.15345(14) 0.0662(6) Uani 1 1 d .
O4 O 0.26814(15) 0.4997(3) 0.27160(17) 0.0885(9) Uani 1 1 d .
N1 N 0.20637(13) 0.24498(17) 0.11499(13) 0.0307(4) Uani 1 1 d .
N2 N 0.45039(14) 0.26203(19) 0.01363(14) 0.0356(5) Uani 1 1 d .
C18 C 0.4565(2) 0.8846(4) 0.6094(2) 0.0736(9) Uani 1 1 d .
H18 H 0.4717 0.9647 0.5777 0.088 Uiso 1 1 calc R
C20 C 0.6171(3) 0.8075(5) 0.6205(3) 0.0998(14) Uani 1 1 d .
H20A H 0.6494 0.8484 0.6699 0.150 Uiso 1 1 calc R
H20B H 0.6208 0.8707 0.5721 0.150 Uiso 1 1 calc R
H20C H 0.6424 0.7157 0.6076 0.150 Uiso 1 1 calc R
C15 C 0.4956(2) 0.6734(4) 0.6861(2) 0.0706(9) Uani 1 1 d .
H15 H 0.5378 0.6070 0.7076 0.085 Uiso 1 1 calc R
C19 C 0.5216(2) 0.7882(4) 0.6389(2) 0.0593(8) Uani 1 1 d .
C17 C 0.3700(2) 0.8626(4) 0.6268(3) 0.0833(11) Uani 1 1 d .
H17 H 0.3263 0.9277 0.6070 0.100 Uiso 1 1 calc R
C16 C 0.4077(3) 0.6557(4) 0.7019(2) 0.0786(10) Uani 1 1 d .
H16 H 0.3903 0.5775 0.7341 0.094 Uiso 1 1 calc R
N3 N 0.3484(2) 0.7490(3) 0.6716(2) 0.0754(9) Uani 1 1 d .
H3A H 0.2934 0.7358 0.6813 0.091 Uiso 1 1 calc R
O9 O 0.19527(17) 0.7115(3) 0.88689(17) 0.0816(7) Uani 1 1 d .
O10 O 0.17884(16) 0.6959(3) 0.70892(17) 0.0833(7) Uani 1 1 d .

loop_
_atom_site_aniso_label
_atom_site_aniso_U_11
_atom_site_aniso_U_22
_atom_site_aniso_U_33
_atom_site_aniso_U_23
_atom_site_aniso_U_13
_atom_site_aniso_U_12
Fe1 0.0257(2) 0.0420(3) 0.0429(2) -0.00131(13) 0.00339(16) -0.00157(12)
C2 0.0308(11) 0.0318(12) 0.0392(11) 0.0044(9) -0.0014(9) -0.0004(9)
C1 0.0355(12) 0.0348(13) 0.0393(11) -0.0014(10) -0.0026(9) 0.0004(10)
C3 0.0299(12) 0.0477(15) 0.0580(15) 0.0005(12) 0.0001(10) -0.0055(11)
C6 0.0361(12) 0.0378(13) 0.0410(12) -0.0036(10) 0.0005(9) 0.0053(10)
C7 0.0439(14) 0.0470(15) 0.0547(15) -0.0142(13) -0.0068(12) 0.0031(12)
C5 0.0423(14) 0.0558(17) 0.0507(14) -0.0072(12) 0.0102(11) 0.0074(12)
C4 0.0321(14) 0.067(2) 0.0618(18) -0.0014(13) 0.0120(13) 0.0027(11)
C9 0.0291(11) 0.0374(13) 0.0488(13) -0.0104(11) 0.0004(10) -0.0020(10)
C8 0.0365(13) 0.0417(14) 0.0499(14) -0.0056(11) -0.0047(11) 0.0003(11)
C14 0.0515(15) 0.0410(14) 0.0418(13) -0.0023(11) -0.0022(11) -0.0044(11)
C13 0.0437(13) 0.0403(14) 0.0423(12) -0.0069(11) 0.0041(10) -0.0071(11)
C10 0.0336(13) 0.0499(16) 0.0646(17) -0.0170(13) 0.0065(11) -0.0026(11)
C12 0.0574(16) 0.0545(17) 0.0472(14) -0.0075(12) 0.0160(12) -0.0166(14)
C11 0.0445(16) 0.0674(19) 0.0634(18) -0.0200(15) 0.0241(14) -0.0138(14)
O7 0.0373(9) 0.0511(11) 0.0507(10) 0.0094(8) 0.0036(7) 0.0021(8)
O1 0.0365(9) 0.0500(10) 0.0494(9) -0.0119(8) 0.0038(7) 0.0015(8)
O3 0.0351(9) 0.0512(11) 0.0548(10) -0.0104(8) -0.0023(8) -0.0080(8)
O5 0.0385(9) 0.0512(11) 0.0556(10) 0.0082(8) -0.0009(8) 0.0041(8)
O2 0.0514(11) 0.0511(11) 0.0606(11) -0.0178(9) -0.0036(9) -0.0096(9)
O6 0.0837(15) 0.0535(12) 0.0556(11) 0.0155(10) 0.0034(10) 0.0064(11)
O8 0.0512(11) 0.0673(14) 0.0781(14) 0.0120(11) -0.0086(10) 0.0165(10)
O4 0.0611(13) 0.102(2) 0.1008(17) -0.0694(16) -0.0044(12) 0.0027(12)
N1 0.0259(10) 0.0302(10) 0.0359(10) -0.0001(7) 0.0007(8) -0.0001(7)
N2 0.0306(11) 0.0366(11) 0.0399(11) -0.0026(8) 0.0051(9) -0.0032(7)
C18 0.076(2) 0.061(2) 0.080(2) 0.0038(17) -0.0149(18) -0.0076(17)
C20 0.074(3) 0.093(3) 0.135(4) -0.038(3) 0.025(2) -0.012(2)
C15 0.066(2) 0.069(2) 0.073(2) 0.0052(18) -0.0197(16) 0.0015(17)
C19 0.0528(17) 0.0645(19) 0.0595(17) -0.0204(15) -0.0048(14) -0.0044(15)
C17 0.061(2) 0.075(2) 0.109(3) -0.018(2) -0.031(2) 0.0083(19)
C16 0.085(3) 0.095(3) 0.0540(17) 0.0100(18) -0.0107(17) -0.025(2)
N3 0.0543(18) 0.100(3) 0.0719(19) -0.0259(17) 0.0009(15) -0.0126(15)
O9 0.0710(15) 0.0864(16) 0.0855(17) -0.0248(14) -0.0076(13) 0.0069(13)
O10 0.0640(15) 0.0995(18) 0.0849(17) -0.0040(15) -0.0061(12) -0.0267(14)

loop_
_atom_type_symbol
_atom_type_description
_atom_type_scat_dispersion_real
_atom_type_scat_dispersion_imag
_atom_type_scat_source
C C 0.0033 0.0016 'International Tables Vol C Tables 4.2.6.8 and 6.1.1.4'
H H 0.0000 0.0000 'International Tables Vol C Tables 4.2.6.8 and 6.1.1.4'
N N 0.0061 0.0033 'International Tables Vol C Tables 4.2.6.8 and 6.1.1.4'
O O 0.0106 0.0060 'International Tables Vol C Tables 4.2.6.8 and 6.1.1.4'
Fe Fe 0.3463 0.8444 'International Tables Vol C Tables 4.2.6.8 and 6.1.1.4'

loop_
_geom_angle_atom_site_label_1
_geom_angle_atom_site_label_2
_geom_angle_atom_site_label_3
_geom_angle
O3 Fe1 O7 92.83(8)
O3 Fe1 O1 151.68(7)
O7 Fe1 O1 95.24(8)
O3 Fe1 O5 92.29(8)
O7 Fe1 O5 151.28(7)
O1 Fe1 O5 93.52(8)
O3 Fe1 N1 76.46(7)
O7 Fe1 N1 114.36(7)
O1 Fe1 N1 75.48(7)
O5 Fe1 N1 94.31(7)
O3 Fe1 N2 107.07(7)
O7 Fe1 N2 76.20(7)
O1 Fe1 N2 101.21(7)
O5 Fe1 N2 75.28(7)
N1 Fe1 N2 168.99(8)
N1 C2 C3 120.6(2)
N1 C2 C1 110.87(18)
C3 C2 C1 128.6(2)
O2 C1 O1 125.9(2)
O2 C1 C2 120.4(2)
O1 C1 C2 113.72(19)
C2 C3 C4 117.8(2)
N1 C6 C5 121.0(2)
N1 C6 C7 111.0(2)
C5 C6 C7 128.0(2)
O4 C7 O3 125.5(3)
O4 C7 C6 120.9(2)
O3 C7 C6 113.6(2)
C6 C5 C4 117.3(2)
C5 C4 C3 120.9(2)
N2 C9 C10 120.2(2)
N2 C9 C8 111.30(19)
C10 C9 C8 128.5(2)
O8 C8 O7 125.4(2)
O8 C8 C9 121.2(2)
O7 C8 C9 113.4(2)
O6 C14 O5 125.4(3)
O6 C14 C13 121.4(2)
O5 C14 C13 113.2(2)
N2 C13 C12 120.3(2)
N2 C13 C14 111.2(2)
C12 C13 C14 128.5(2)
C11 C10 C9 118.4(3)
C13 C12 C11 118.0(3)
C10 C11 C12 120.5(2)
C8 O7 Fe1 120.76(16)
C1 O1 Fe1 120.53(14)
C7 O3 Fe1 120.53(16)
C14 O5 Fe1 121.02(16)
C2 N1 C6 122.3(2)
C2 N1 Fe1 119.29(15)
C6 N1 Fe1 118.40(15)
C9 N2 C13 122.6(2)
C9 N2 Fe1 118.27(16)
C13 N2 Fe1 119.14(17)
C17 C18 C19 120.1(4)
C19 C15 C16 120.3(3)
C15 C19 C18 117.5(3)
C15 C19 C20 120.7(3)
C18 C19 C20 121.8(4)
N3 C17 C18 120.0(3)
N3 C16 C15 119.9(3)
C16 N3 C17 122.2(3)

loop_
_geom_bond_atom_site_label_1
_geom_bond_atom_site_label_2
_geom_bond_distance
Fe1 O3 2.0030(17)
Fe1 O7 2.0092(17)
Fe1 O1 2.0347(17)
Fe1 O5 2.0403(18)
Fe1 N1 2.058(2)
Fe1 N2 2.061(2)
C2 N1 1.328(3)
C2 C3 1.378(3)
C2 C1 1.515(3)
C1 O2 1.230(3)
C1 O1 1.279(3)
C3 C4 1.395(4)
C6 N1 1.331(3)
C6 C5 1.381(3)
C6 C7 1.520(3)
C7 O4 1.215(3)
C7 O3 1.289(3)
C5 C4 1.391(4)
C9 N2 1.331(3)
C9 C10 1.385(3)
C9 C8 1.516(4)
C8 O8 1.221(3)
C8 O7 1.286(3)
C14 O6 1.230(3)
C14 O5 1.282(3)
C14 C13 1.514(4)
C13 N2 1.337(3)
C13 C12 1.383(3)
C10 C11 1.384(4)
C12 C11 1.395(4)
C18 C17 1.363(5)
C18 C19 1.382(5)
C20 C19 1.496(5)
C15 C19 1.367(5)
C15 C16 1.372(5)
C17 N3 1.319(5)
C16 N3 1.308(5)
